data_2207887
loop_
_publ_author_name
'Bakir, Mohammed'
'Biggs, Duanne A. C.'
'Alan Lough'
'Mulder, Willem H.'
'William Reynolds'
'Porter, Roy B.'

_publ_section_title
;
 7-Acetyl-12-methoxyhorminone from Jamaican <i>Hyptis verticillata</i>
 (Labiatae)
;
_journal_coeditor_code SJ6171
_journal_issue 1
_journal_name_full 'Acta Crystallographica Section E'
_journal_page_first o306
_journal_page_last o308
_journal_paper_doi 10.1107/S1600536805039693
_journal_volume 62
_journal_year 2006
_chemical_formula_iupac 'C23 H32 O5'
_chemical_formula_moiety 'C23 H32 O5'
_chemical_formula_sum 'C23 H32 O5'
_chemical_formula_weight 388.49
_chemical_melting_point .449E-305
_chemical_name_common '7-Acetyl-12-methoxy horminone'
_chemical_name_systematic
;
7-acetyl-12-methoxyabiet-8,12-diene-11,14-dione
;
_space_group_IT_number 4
_symmetry_cell_setting monoclinic
_symmetry_space_group_name_Hall 'P 2yb'
_symmetry_space_group_name_H-M 'P 1 21 1'
_atom_sites_solution_hydrogens geom
_atom_sites_solution_primary direct
_atom_sites_solution_secondary difmap
_audit_creation_method SHELXL97
_cell_angle_alpha 90.00
_cell_angle_beta 99.190(2)
_cell_angle_gamma 90.00
_cell_formula_units_Z 2
_cell_length_a 6.0049(4)
_cell_length_b 14.6876(5)
_cell_length_c 11.8412(7)
_cell_measurement_reflns_used 5577
_cell_measurement_temperature 150.0(10)
_cell_measurement_theta_max 27.5
_cell_measurement_theta_min 2.6
_cell_volume 1030.96(10)
_computing_cell_refinement 'DENZO-SMN (Otwinowski & Minor, 1997)'
_computing_data_collection 'COLLECT (Nonius, 2002)'
_computing_data_reduction DENZO-SMN
_computing_molecular_graphics 'PLATON (Spek, 2003)'
_computing_publication_material SHELXTL/PC
_computing_structure_refinement 'SHELXTL/PC (Sheldrick, 2001)'
_computing_structure_solution 'SIR92 (Altomare <i>et al.</i>,  1994)'
_diffrn_ambient_temperature 150(2)
_diffrn_detector_area_resol_mean 9
_diffrn_measured_fraction_theta_full 0.995
_diffrn_measured_fraction_theta_max 0.995
_diffrn_measurement_device_type 'Bruker Nonius KappaCCD area-detector'
_diffrn_measurement_method '\f scans and \w scans with \k offsets'
_diffrn_radiation_monochromator graphite
_diffrn_radiation_source 'fine-focus sealed tube'
_diffrn_radiation_type MoK\a
_diffrn_radiation_wavelength 0.71073
_diffrn_reflns_av_R_equivalents 0.0531
_diffrn_reflns_av_sigmaI/netI 0.0464
_diffrn_reflns_limit_h_max 7
_diffrn_reflns_limit_h_min -7
_diffrn_reflns_limit_k_max 18
_diffrn_reflns_limit_k_min -16
_diffrn_reflns_limit_l_max 15
_diffrn_reflns_limit_l_min -14
_diffrn_reflns_number 8813
_diffrn_reflns_theta_full 27.49
_diffrn_reflns_theta_max 27.49
_diffrn_reflns_theta_min 3.28
_diffrn_standards_number 0
_exptl_absorpt_coefficient_mu 0.087
_exptl_absorpt_correction_T_max 0.988
_exptl_absorpt_correction_T_min 0.838
_exptl_absorpt_correction_type multi-scan
_exptl_absorpt_process_details '(SORTAV; Blessing, 1995)'
_exptl_crystal_colour yellow
_exptl_crystal_density_diffrn 1.251
_exptl_crystal_density_method 'not measured'
_exptl_crystal_description 'plate cut from needle'
_exptl_crystal_F_000 420
_exptl_crystal_size_max 0.26
_exptl_crystal_size_mid 0.20
_exptl_crystal_size_min 0.16
_refine_diff_density_max 0.195
_refine_diff_density_min -0.197
_refine_ls_extinction_coef 0.023(5)
_refine_ls_extinction_expression Fc^*^=kFc[1+0.001xFc^2^\l^3^/sin(2\q)]^-1/4^
_refine_ls_extinction_method 'SHELXTL/PC (Sheldrick, 2001)'
_refine_ls_goodness_of_fit_ref 1.045
_refine_ls_hydrogen_treatment constr
_refine_ls_matrix_type full
_refine_ls_number_parameters 261
_refine_ls_number_reflns 2444
_refine_ls_number_restraints 1
_refine_ls_restrained_S_all 1.045
_refine_ls_R_factor_all 0.0565
_refine_ls_R_factor_gt 0.0401
_refine_ls_shift/su_max 0.000
_refine_ls_shift/su_mean 0.000
_refine_ls_structure_factor_coef Fsqd
_refine_ls_weighting_details 'calc w = 1/[\s^2^(Fo^2^)+(0.052P)^2^+0.083P] where P = (Fo^2^+2Fc^2^)/3'
_refine_ls_weighting_scheme calc
_refine_ls_wR_factor_gt 0.0893
_refine_ls_wR_factor_ref 0.0986
_reflns_number_gt 2018
_reflns_number_total 2444
_reflns_threshold_expression I>2\s(I)
_cod_data_source_file sj6171.cif
_cod_data_source_block I
_cod_depositor_comments
;
The following automatic conversions were performed:
'_symmetry_cell_setting' value 'Monoclinic' changed to 'monoclinic'
according to '/home/saulius/struct/CIF-dictionaries/cif_core.dic'
dictionary named 'cif_core.dic' version 2.4.1 from 2010-06-29.

Automatic conversion script
Id: cif_fix_enum 1527 2010-12-29 10:47:43Z saulius 

The following automatic conversions were performed:

'_symmetry_cell_setting' value 'Monoclinic' changed to 'monoclinic'
according to /home/saulius/struct/CIF-dictionaries/cif_core.dic
dictionary named 'cif_core.dic' version 2.4.1 from 2010-06-29.

Automatic conversion script
Id: cif_fix_values 1715 2011-07-08 13:25:40Z adriana 
;
_cod_original_sg_symbol_H-M 'P 21'
_cod_database_code 2207887
_cod_database_fobs_code 2207887

loop_
_symmetry_equiv_pos_as_xyz
'x, y, z'
'-x, y+1/2, -z'

loop_
_atom_site_label
_atom_site_fract_x
_atom_site_fract_y
_atom_site_fract_z
_atom_site_U_iso_or_equiv
_atom_site_adp_type
_atom_site_calc_flag
_atom_site_refinement_flags
_atom_site_occupancy
_atom_site_type_symbol
O1 0.0946(3) 0.30710(12) 0.01011(15) 0.0348(4) Uani d . 1 O
O3 0.4693(3) 0.42094(12) 0.01278(14) 0.0315(4) Uani d . 1 O
O2 0.3827(3) 0.45794(13) 0.39619(15) 0.0356(4) Uani d . 1 O
O4 0.4407(3) 0.25969(12) 0.48182(13) 0.0286(4) Uani d . 1 O
O5 0.3288(4) 0.28525(14) 0.65190(16) 0.0433(5) Uani d . 1 O
C11 0.2137(4) 0.32275(16) 0.1017(2) 0.0265(5) Uani d . 1 C
C12 0.3916(4) 0.39493(15) 0.1089(2) 0.0254(5) Uani d . 1 C
C13 0.4487(4) 0.44349(16) 0.2061(2) 0.0256(5) Uani d . 1 C
C14 0.3631(4) 0.41183(16) 0.3090(2) 0.0255(5) Uani d . 1 C
C8 0.2515(4) 0.32046(16) 0.3088(2) 0.0248(5) Uani d . 1 C
C9 0.1787(4) 0.27622(15) 0.2104(2) 0.0247(5) Uani d . 1 C
C10 0.0469(4) 0.18638(16) 0.2039(2) 0.0251(5) Uani d . 1 C
C1 0.1240(4) 0.12128(16) 0.1148(2) 0.0287(5) Uani d . 1 C
H1A 0.0783 0.1469 0.0372 0.034 Uiso calc R 1 H
H1B 0.2906 0.1168 0.1291 0.034 Uiso calc R 1 H
C2 0.0233(5) 0.02619(17) 0.1192(2) 0.0321(6) Uani d . 1 C
H2A -0.1426 0.0298 0.0976 0.038 Uiso calc R 1 H
H2B 0.0817 -0.0134 0.0629 0.038 Uiso calc R 1 H
C3 0.0804(4) -0.01599(17) 0.2376(2) 0.0319(6) Uani d . 1 C
H3A 0.2454 -0.0259 0.2550 0.038 Uiso calc R 1 H
H3B 0.0062 -0.0762 0.2370 0.038 Uiso calc R 1 H
C4 0.0072(4) 0.04253(17) 0.3335(2) 0.0295(6) Uani d . 1 C
C5 0.1019(4) 0.14002(16) 0.3234(2) 0.0260(5) Uani d . 1 C
H5A 0.2695 0.1322 0.3366 0.031 Uiso calc R 1 H
C6 0.0557(4) 0.20604(17) 0.4165(2) 0.0299(5) Uani d . 1 C
H6A -0.1020 0.2278 0.3992 0.036 Uiso calc R 1 H
H6B 0.0750 0.1740 0.4911 0.036 Uiso calc R 1 H
C7 0.2150(4) 0.28666(17) 0.4244(2) 0.0274(5) Uani d . 1 C
H7A 0.1558 0.3372 0.4678 0.033 Uiso calc R 1 H
C15 0.5950(4) 0.52852(17) 0.2168(2) 0.0284(5) Uani d . 1 C
H15A 0.5885 0.5552 0.2939 0.034 Uiso calc R 1 H
C16 0.8413(5) 0.5041(2) 0.2140(3) 0.0412(7) Uani d . 1 C
H16A 0.8943 0.4614 0.2761 0.062 Uiso calc R 1 H
H16B 0.9335 0.5594 0.2236 0.062 Uiso calc R 1 H
H16C 0.8541 0.4757 0.1404 0.062 Uiso calc R 1 H
C17 0.5104(5) 0.60196(17) 0.1284(2) 0.0372(7) Uani d . 1 C
H17A 0.3488 0.6120 0.1274 0.056 Uiso calc R 1 H
H17B 0.5358 0.5820 0.0525 0.056 Uiso calc R 1 H
H17C 0.5926 0.6588 0.1487 0.056 Uiso calc R 1 H
C21 0.4799(5) 0.35769(19) -0.0793(2) 0.0339(6) Uani d . 1 C
H21A 0.6087 0.3729 -0.1172 0.051 Uiso calc R 1 H
H21B 0.3403 0.3615 -0.1347 0.051 Uiso calc R 1 H
H21C 0.4979 0.2957 -0.0486 0.051 Uiso calc R 1 H
C20 -0.2051(4) 0.21198(18) 0.1665(2) 0.0321(6) Uani d . 1 C
H20A -0.2179 0.2573 0.1051 0.048 Uiso calc R 1 H
H20B -0.2655 0.2373 0.2319 0.048 Uiso calc R 1 H
H20C -0.2909 0.1574 0.1389 0.048 Uiso calc R 1 H
C18 0.1179(5) 0.0011(2) 0.4482(2) 0.0379(6) Uani d . 1 C
H18A 0.0864 -0.0644 0.4483 0.057 Uiso calc R 1 H
H18B 0.0565 0.0304 0.5109 0.057 Uiso calc R 1 H
H18C 0.2814 0.0109 0.4583 0.057 Uiso calc R 1 H
C19 -0.2492(4) 0.0379(2) 0.3300(3) 0.0380(6) Uani d . 1 C
H19A -0.2911 -0.0232 0.3526 0.057 Uiso calc R 1 H
H19B -0.3256 0.0509 0.2523 0.057 Uiso calc R 1 H
H19C -0.2947 0.0829 0.3830 0.057 Uiso calc R 1 H
C22 0.4728(5) 0.26244(19) 0.5976(2) 0.0323(6) Uani d . 1 C
C23 0.7069(5) 0.2324(2) 0.6462(2) 0.0399(7) Uani d . 1 C
H23A 0.7338 0.2428 0.7290 0.060 Uiso calc R 1 H
H23B 0.8163 0.2672 0.6107 0.060 Uiso calc R 1 H
H23C 0.7236 0.1674 0.6309 0.060 Uiso calc R 1 H

loop_
_atom_site_aniso_label
_atom_site_aniso_U_11
_atom_site_aniso_U_22
_atom_site_aniso_U_33
_atom_site_aniso_U_12
_atom_site_aniso_U_13
_atom_site_aniso_U_23
O1 0.0405(11) 0.0364(10) 0.0251(9) -0.0058(8) -0.0026(8) 0.0022(7)
O3 0.0448(11) 0.0274(9) 0.0239(9) -0.0043(8) 0.0106(8) -0.0017(7)
O2 0.0395(11) 0.0394(10) 0.0286(10) -0.0070(8) 0.0078(8) -0.0093(8)
O4 0.0275(9) 0.0370(10) 0.0211(8) 0.0015(7) 0.0038(7) 0.0003(7)
O5 0.0458(12) 0.0589(14) 0.0268(10) 0.0073(10) 0.0108(9) -0.0023(9)
C11 0.0293(13) 0.0272(13) 0.0228(12) 0.0026(10) 0.0030(10) -0.0007(9)
C12 0.0271(13) 0.0232(12) 0.0260(13) 0.0034(9) 0.0044(10) 0.0033(9)
C13 0.0224(12) 0.0278(12) 0.0266(13) 0.0034(9) 0.0037(9) -0.0008(9)
C14 0.0257(12) 0.0276(12) 0.0231(12) 0.0035(10) 0.0036(10) -0.0012(10)
C8 0.0215(11) 0.0292(12) 0.0238(12) 0.0048(9) 0.0041(9) 0.0010(9)
C9 0.0221(12) 0.0269(13) 0.0254(12) 0.0026(9) 0.0047(9) 0.0016(9)
C10 0.0190(12) 0.0302(13) 0.0258(12) -0.0005(9) 0.0026(9) 0.0004(10)
C1 0.0297(14) 0.0296(13) 0.0266(13) -0.0025(10) 0.0038(11) -0.0018(10)
C2 0.0322(14) 0.0306(13) 0.0327(14) -0.0014(10) 0.0031(11) -0.0030(11)
C3 0.0287(14) 0.0280(13) 0.0381(15) -0.0017(10) 0.0029(11) 0.0009(10)
C4 0.0231(13) 0.0330(14) 0.0325(13) -0.0017(10) 0.0043(10) 0.0074(10)
C5 0.0186(12) 0.0334(13) 0.0263(13) -0.0001(9) 0.0045(10) 0.0012(10)
C6 0.0275(13) 0.0368(14) 0.0267(13) -0.0007(10) 0.0085(10) 0.0022(10)
C7 0.0269(13) 0.0327(13) 0.0234(12) 0.0025(10) 0.0065(10) -0.0008(9)
C15 0.0279(13) 0.0273(12) 0.0300(13) -0.0016(10) 0.0044(10) -0.0012(10)
C16 0.0288(15) 0.0464(16) 0.0479(18) -0.0032(12) 0.0047(13) -0.0024(13)
C17 0.0487(18) 0.0266(13) 0.0355(15) -0.0019(11) 0.0046(13) 0.0028(11)
C21 0.0459(16) 0.0345(14) 0.0225(12) -0.0027(11) 0.0095(12) -0.0024(10)
C20 0.0261(14) 0.0341(14) 0.0349(14) 0.0011(10) 0.0006(11) 0.0028(10)
C18 0.0351(15) 0.0396(15) 0.0379(15) -0.0036(11) 0.0023(12) 0.0112(11)
C19 0.0269(14) 0.0427(15) 0.0453(16) -0.0060(12) 0.0088(12) 0.0071(13)
C22 0.0422(16) 0.0325(13) 0.0227(12) -0.0039(11) 0.0067(11) 0.0014(10)
C23 0.0396(16) 0.0530(17) 0.0261(14) -0.0001(12) 0.0019(12) 0.0055(12)

loop_
_atom_type_symbol
_atom_type_description
_atom_type_scat_dispersion_real
_atom_type_scat_dispersion_imag
_atom_type_scat_source
C C 0.0033 0.0016 'International Tables Vol C Tables 4.2.6.8 and 6.1.1.4'
H H 0.0000 0.0000 'International Tables Vol C Tables 4.2.6.8 and 6.1.1.4'
O O 0.0106 0.0060 'International Tables Vol C Tables 4.2.6.8 and 6.1.1.4'

loop_
_geom_angle_atom_site_label_1
_geom_angle_atom_site_label_2
_geom_angle_atom_site_label_3
_geom_angle
_geom_angle_publ_flag
C12 O3 C21 121.16(19) yes
C22 O4 C7 115.58(19) no
O1 C11 C12 119.7(2) yes
O1 C11 C9 122.2(2) no
C12 C11 C9 118.0(2) yes
C13 C12 O3 119.6(2) no
C13 C12 C11 120.3(2) no
O3 C12 C11 119.4(2) no
C12 C13 C14 117.7(2) no
C12 C13 C15 124.7(2) no
C14 C13 C15 117.6(2) no
O2 C14 C13 121.6(2) yes
O2 C14 C8 118.6(2) no
C13 C14 C8 119.7(2) yes
C9 C8 C14 121.1(2) no
C9 C8 C7 123.7(2) yes
C14 C8 C7 115.1(2) no
C8 C9 C11 116.9(2) no
C8 C9 C10 123.6(2) no
C11 C9 C10 119.34(19) no
C9 C10 C1 110.94(19) yes
C9 C10 C20 106.11(19) no
C1 C10 C20 109.81(19) no
C9 C10 C5 107.31(18) yes
C1 C10 C5 107.82(19) no
C20 C10 C5 114.8(2) no
C2 C1 C10 112.2(2) no
C2 C1 H1A 109.2 no
C10 C1 H1A 109.2 no
C2 C1 H1B 109.2 no
C10 C1 H1B 109.2 no
H1A C1 H1B 107.9 no
C3 C2 C1 111.9(2) yes
C3 C2 H2A 109.2 no
C1 C2 H2A 109.2 no
C3 C2 H2B 109.2 no
C1 C2 H2B 109.2 no
H2A C2 H2B 107.9 no
C2 C3 C4 113.7(2) no
C2 C3 H3A 108.8 no
C4 C3 H3A 108.8 no
C2 C3 H3B 108.8 no
C4 C3 H3B 108.8 no
H3A C3 H3B 107.7 no
C19 C4 C18 107.2(2) no
C19 C4 C3 111.0(2) no
C18 C4 C3 107.2(2) no
C19 C4 C5 114.7(2) no
C18 C4 C5 108.7(2) no
C3 C4 C5 107.83(19) yes
C6 C5 C4 114.8(2) yes
C6 C5 C10 110.0(2) no
C4 C5 C10 116.51(19) no
C6 C5 H5A 104.7 no
C4 C5 H5A 104.7 no
C10 C5 H5A 104.7 no
C7 C6 C5 110.8(2) no
C7 C6 H6A 109.5 no
C5 C6 H6A 109.5 no
C7 C6 H6B 109.5 no
C5 C6 H6B 109.5 no
H6A C6 H6B 108.1 no
O4 C7 C8 104.60(18) no
O4 C7 C6 110.11(19) no
C8 C7 C6 112.6(2) no
O4 C7 H7A 109.8 no
C8 C7 H7A 109.8 no
C6 C7 H7A 109.8 no
C13 C15 C16 110.7(2) no
C13 C15 C17 113.4(2) no
C16 C15 C17 111.5(2) no
C13 C15 H15A 107.0 no
C16 C15 H15A 107.0 no
C17 C15 H15A 107.0 no
C15 C16 H16A 109.5 no
C15 C16 H16B 109.5 no
H16A C16 H16B 109.5 no
C15 C16 H16C 109.5 no
H16A C16 H16C 109.5 no
H16B C16 H16C 109.5 no
C15 C17 H17A 109.5 no
C15 C17 H17B 109.5 no
H17A C17 H17B 109.5 no
C15 C17 H17C 109.5 no
H17A C17 H17C 109.5 no
H17B C17 H17C 109.5 no
O3 C21 H21A 109.5 no
O3 C21 H21B 109.5 no
H21A C21 H21B 109.5 no
O3 C21 H21C 109.5 no
H21A C21 H21C 109.5 no
H21B C21 H21C 109.5 no
C10 C20 H20A 109.5 no
C10 C20 H20B 109.5 no
H20A C20 H20B 109.5 no
C10 C20 H20C 109.5 no
H20A C20 H20C 109.5 no
H20B C20 H20C 109.5 no
C4 C18 H18A 109.5 no
C4 C18 H18B 109.5 no
H18A C18 H18B 109.5 no
C4 C18 H18C 109.5 no
H18A C18 H18C 109.5 no
H18B C18 H18C 109.5 no
C4 C19 H19A 109.5 no
C4 C19 H19B 109.5 no
H19A C19 H19B 109.5 no
C4 C19 H19C 109.5 no
H19A C19 H19C 109.5 no
H19B C19 H19C 109.5 no
O5 C22 O4 123.4(2) no
O5 C22 C23 125.9(2) no
O4 C22 C23 110.7(2) no
C22 C23 H23A 109.5 no
C22 C23 H23B 109.5 no
H23A C23 H23B 109.5 no
C22 C23 H23C 109.5 no
H23A C23 H23C 109.5 no
H23B C23 H23C 109.5 no

loop_
_geom_bond_atom_site_label_1
_geom_bond_atom_site_label_2
_geom_bond_distance
_geom_bond_publ_flag
O1 C11 1.221(3) yes
O3 C12 1.352(3) yes
O3 C21 1.442(3) yes
O2 C14 1.224(3) yes
O4 C22 1.354(3) yes
O4 C7 1.470(3) yes
O5 C22 1.205(3) yes
C11 C12 1.498(3) yes
C11 C9 1.501(3) no
C12 C13 1.350(3) yes
C13 C14 1.472(3) yes
C13 C15 1.521(3) no
C14 C8 1.500(3) no
C8 C9 1.345(3) yes
C8 C7 1.504(3) yes
C9 C10 1.534(3) yes
C10 C1 1.549(3) no
C10 C20 1.553(3) no
C10 C5 1.557(3) no
C1 C2 1.526(4) no
C1 H1A 0.9900 no
C1 H1B 0.9900 no
C2 C3 1.521(4) no
C2 H2A 0.9900 no
C2 H2B 0.9900 no
C3 C4 1.543(4) no
C3 H3A 0.9900 no
C3 H3B 0.9900 no
C4 C19 1.536(4) no
C4 C18 1.539(4) no
C4 C5 1.552(3) no
C5 C6 1.527(3) no
C5 H5A 1.0000 no
C6 C7 1.515(3) no
C6 H6A 0.9900 no
C6 H6B 0.9900 no
C7 H7A 1.0000 no
C15 C16 1.528(4) no
C15 C17 1.532(4) no
C15 H15A 1.0000 no
C16 H16A 0.9800 no
C16 H16B 0.9800 no
C16 H16C 0.9800 no
C17 H17A 0.9800 no
C17 H17B 0.9800 no
C17 H17C 0.9800 no
C21 H21A 0.9800 no
C21 H21B 0.9800 no
C21 H21C 0.9800 no
C20 H20A 0.9800 no
C20 H20B 0.9800 no
C20 H20C 0.9800 no
C18 H18A 0.9800 no
C18 H18B 0.9800 no
C18 H18C 0.9800 no
C19 H19A 0.9800 no
C19 H19B 0.9800 no
C19 H19C 0.9800 no
C22 C23 1.498(4) no
C23 H23A 0.9800 no
C23 H23B 0.9800 no
C23 H23C 0.9800 no

loop_
_geom_hbond_atom_site_label_D
_geom_hbond_atom_site_label_H
_geom_hbond_atom_site_label_A
_geom_hbond_site_symmetry_A
_geom_hbond_distance_DH
_geom_hbond_distance_HA
_geom_hbond_distance_DA
_geom_hbond_angle_DHA
C18 H18C O2 2_646 0.98 2.56 3.320(3) 135

loop_
_geom_torsion_atom_site_label_1
_geom_torsion_atom_site_label_2
_geom_torsion_atom_site_label_3
_geom_torsion_atom_site_label_4
_geom_torsion
_geom_torsion_publ_flag
C21 O3 C12 C13 158.7(2) yes
C21 O3 C12 C11 -31.5(3) no
O1 C11 C12 C13 148.4(2) no
C9 C11 C12 C13 -27.7(3) yes
O1 C11 C12 O3 -21.4(3) no
C9 C11 C12 O3 162.6(2) no
O3 C12 C13 C14 -179.1(2) yes
C11 C12 C13 C14 11.2(3) yes
O3 C12 C13 C15 0.9(3) no
C11 C12 C13 C15 -168.8(2) no
C12 C13 C14 O2 -170.6(2) no
C15 C13 C14 O2 9.4(3) no
C12 C13 C14 C8 10.2(3) yes
C15 C13 C14 C8 -169.76(19) no
O2 C14 C8 C9 164.6(2) no
C13 C14 C8 C9 -16.2(3) yes
O2 C14 C8 C7 -11.5(3) no
C13 C14 C8 C7 167.7(2) no
C14 C8 C9 C11 -0.2(3) yes
C7 C8 C9 C11 175.5(2) yes
C14 C8 C9 C10 -175.0(2) yes
C7 C8 C9 C10 0.8(4) yes
O1 C11 C9 C8 -154.7(2) no
C12 C11 C9 C8 21.3(3) no
O1 C11 C9 C10 20.3(3) no
C12 C11 C9 C10 -163.8(2) no
C8 C9 C10 C1 -140.5(2) yes
C11 C9 C10 C1 44.9(3) yes
C8 C9 C10 C20 100.3(3) no
C11 C9 C10 C20 -74.3(3) no
C8 C9 C10 C5 -22.9(3) yes
C11 C9 C10 C5 162.5(2) no
C9 C10 C1 C2 171.1(2) no
C20 C10 C1 C2 -71.9(3) no
C5 C10 C1 C2 53.8(3) yes
C10 C1 C2 C3 -56.8(3) yes
C1 C2 C3 C4 56.1(3) yes
C2 C3 C4 C19 74.5(3) no
C2 C3 C4 C18 -168.7(2) no
C2 C3 C4 C5 -51.8(3) yes
C19 C4 C5 C6 59.1(3) no
C18 C4 C5 C6 -60.9(3) no
C3 C4 C5 C6 -176.8(2) no
C19 C4 C5 C10 -71.6(3) no
C18 C4 C5 C10 168.5(2) no
C3 C4 C5 C10 52.6(3) yes
C9 C10 C5 C6 53.6(2) yes
C1 C10 C5 C6 173.15(19) no
C20 C10 C5 C6 -64.1(3) no
C9 C10 C5 C4 -173.58(19) yes
C1 C10 C5 C4 -54.0(3) yes
C20 C10 C5 C4 68.7(3) no
C4 C5 C6 C7 161.0(2) no
C10 C5 C6 C7 -65.3(3) no
C22 O4 C7 C8 154.0(2) no
C22 O4 C7 C6 -84.8(3) no
C9 C8 C7 O4 110.3(3) no
C14 C8 C7 O4 -73.8(2) no
C9 C8 C7 C6 -9.3(3) yes
C14 C8 C7 C6 166.7(2) no
C5 C6 C7 O4 -75.6(2) no
C5 C6 C7 C8 40.8(3) yes
C12 C13 C15 C16 -72.6(3) no
C14 C13 C15 C16 107.4(3) no
C12 C13 C15 C17 53.6(3) no
C14 C13 C15 C17 -126.4(2) no
C7 O4 C22 O5 0.0(4) no
C7 O4 C22 C23 179.2(2) no

loop_
_cod_related_entry_id
_cod_related_entry_database
_cod_related_entry_code
1 ChemSpider 21179851
